data_2216627
loop_
_publ_author_name
'A. Thiruvalluvar'
'M. Subramanyam'
'R. J. Butcher'
'A. V. Adhikari'
'S. Wagle'

_publ_section_title
;
 (2<i>E</i>)-3-(4-Fluorophenyl)-1-(thien-2-yl)prop-2-en-1-one
;
_journal_coeditor_code LH2543
_journal_issue 12
_journal_name_full 'Acta Crystallographica Section E'
_journal_page_first o4536
_journal_page_last o4536
_journal_paper_doi 10.1107/S1600536807054992
_journal_volume 63
_journal_year 2007
_chemical_formula_iupac 'C13 H9 F O S'
_chemical_formula_moiety 'C13 H9 F O S'
_chemical_formula_structural 'C13 H9 F O S'
_chemical_formula_sum 'C13 H9 F O S'
_chemical_formula_weight 232.27
_chemical_melting_point 404.0(10)
_chemical_name_common Chalcone
_chemical_name_systematic
;
(2E)-3-(4-Fluorophenyl)-1-(thien-2-yl)prop-2-en-1-one
;
_space_group_IT_number 14
_symmetry_cell_setting monoclinic
_symmetry_space_group_name_Hall '-P 2yn'
_symmetry_space_group_name_H-M 'P 1 21/n 1'
_atom_sites_solution_hydrogens geom
_atom_sites_solution_primary direct
_atom_sites_solution_secondary difmap
_cell_angle_alpha 90
_cell_angle_beta 94.505(3)
_cell_angle_gamma 90
_cell_formula_units_Z 4
_cell_length_a 12.9010(4)
_cell_length_b 5.82790(10)
_cell_length_c 14.5705(5)
_cell_measurement_reflns_used 5998
_cell_measurement_temperature 200(2)
_cell_measurement_theta_max 32.3905
_cell_measurement_theta_min 4.7099
_cell_volume 1092.11(5)
_computing_cell_refinement 'CrysAlis CCD'
_computing_data_collection 'CrysAlis CCD (Oxford Diffraction, 2007)'
_computing_data_reduction 'CrysAlis RED (Oxford Diffraction, 2007)'
_computing_molecular_graphics 'ORTEP-3 (Farrugia, 1997)'
_computing_publication_material 'PLATON (Spek, 2003)'
_computing_structure_refinement 'SHELXL-97 (Sheldrick, 1997)'
_computing_structure_solution 'SHELXS-97 (Sheldrick, 1990)'
_diffrn_ambient_temperature 200(2)
_diffrn_detector_area_resol_mean 10.5081
_diffrn_measured_fraction_theta_full 0.985
_diffrn_measured_fraction_theta_max 0.922
_diffrn_measurement_device_type 'Oxford Diffraction Gemini'
_diffrn_measurement_method '\f and \w scans'
_diffrn_radiation_monochromator graphite
_diffrn_radiation_source 'fine-focus sealed tube'
_diffrn_radiation_type MoK\a
_diffrn_radiation_wavelength 0.71073
_diffrn_reflns_av_R_equivalents 0.0280
_diffrn_reflns_av_sigmaI/netI 0.0402
_diffrn_reflns_limit_h_max 18
_diffrn_reflns_limit_h_min -18
_diffrn_reflns_limit_k_max 8
_diffrn_reflns_limit_k_min -8
_diffrn_reflns_limit_l_max 21
_diffrn_reflns_limit_l_min -20
_diffrn_reflns_number 15685
_diffrn_reflns_theta_full 25.00
_diffrn_reflns_theta_max 32.46
_diffrn_reflns_theta_min 4.72
_diffrn_standards_decay_% 0
_diffrn_standards_interval_count 0
_diffrn_standards_interval_time 0
_diffrn_standards_number 0
_exptl_absorpt_coefficient_mu 0.282
_exptl_absorpt_correction_T_max 1.00000
_exptl_absorpt_correction_T_min 0.95372
_exptl_absorpt_correction_type multi-scan
_exptl_absorpt_process_details
;
(CrysAlis RED; Oxford Diffraction, 2007)
;
_exptl_crystal_colour colorless
_exptl_crystal_density_diffrn 1.413
_exptl_crystal_density_method 'Not Measured'
_exptl_crystal_description prism
_exptl_crystal_F_000 480
_exptl_crystal_size_max 0.41
_exptl_crystal_size_mid 0.36
_exptl_crystal_size_min 0.23
_refine_diff_density_max 0.752
_refine_diff_density_min -0.221
_refine_ls_extinction_method none
_refine_ls_goodness_of_fit_ref 1.022
_refine_ls_hydrogen_treatment constr
_refine_ls_matrix_type full
_refine_ls_number_parameters 145
_refine_ls_number_reflns 3644
_refine_ls_number_restraints 0
_refine_ls_restrained_S_all 1.022
_refine_ls_R_factor_all 0.0817
_refine_ls_R_factor_gt 0.0512
_refine_ls_shift/su_max <0.001
_refine_ls_shift/su_mean 0.000
_refine_ls_structure_factor_coef Fsqd
_refine_ls_weighting_details 'calc w=1/[\s^2^(Fo^2^)+(0.0957P)^2^] where P=(Fo^2^+2Fc^2^)/3'
_refine_ls_weighting_scheme calc
_refine_ls_wR_factor_gt 0.1422
_refine_ls_wR_factor_ref 0.1565
_reflns_number_gt 2312
_reflns_number_total 3644
_reflns_threshold_expression I>2\s(I)
_cod_data_source_file lh2543.cif
_cod_data_source_block I
_cod_original_sg_symbol_H-M 'P 21/n'
_cod_database_code 2216627
_cod_database_fobs_code 2216627

loop_
_symmetry_equiv_pos_site_id
_symmetry_equiv_pos_as_xyz
1 x,y,z
2 1/2-x,1/2+y,1/2-z
3 -x,-y,-z
4 1/2+x,1/2-y,1/2+z

loop_
_atom_site_aniso_label
_atom_site_aniso_U_11
_atom_site_aniso_U_22
_atom_site_aniso_U_33
_atom_site_aniso_U_12
_atom_site_aniso_U_13
_atom_site_aniso_U_23
S21 0.0424(3) 0.0302(2) 0.0620(3) 0.0089(2) 0.0029(2) 0.0011(2)
F14 0.0470(6) 0.0594(7) 0.0808(8) 0.0278(6) 0.0026(6) 0.0060(6)
O1 0.0435(7) 0.0375(6) 0.0788(9) 0.0060(5) 0.0107(6) 0.0213(6)
C1 0.0364(8) 0.0316(7) 0.0411(8) 0.0012(6) 0.0024(6) 0.0045(6)
C2 0.0343(8) 0.0307(8) 0.0449(9) 0.0040(6) 0.0042(6) 0.0069(6)
C3 0.0366(8) 0.0281(7) 0.0381(8) 0.0037(6) 0.0015(6) 0.0037(6)
C11 0.0317(7) 0.0280(7) 0.0344(7) 0.0002(5) -0.0015(6) -0.0006(5)
C12 0.0380(8) 0.0307(7) 0.0435(9) -0.0009(6) 0.0009(7) 0.0039(6)
C13 0.0491(9) 0.0281(7) 0.0433(9) 0.0054(7) -0.0007(7) 0.0027(6)
C14 0.0385(9) 0.0377(9) 0.0436(9) 0.0138(7) -0.0036(7) -0.0054(7)
C15 0.0325(8) 0.0482(10) 0.0439(9) 0.0033(7) 0.0049(7) -0.0027(7)
C16 0.0384(8) 0.0310(8) 0.0390(8) -0.0003(6) 0.0012(6) 0.0019(6)
C22 0.0346(8) 0.0281(7) 0.0378(8) 0.0057(6) 0.0020(6) 0.0003(6)
C23 0.0389(8) 0.0297(8) 0.0427(8) 0.0043(6) 0.0069(7) 0.0035(6)
C24 0.0388(9) 0.0383(9) 0.0617(11) 0.0002(7) 0.0129(8) 0.0033(8)
C25 0.0344(8) 0.0441(10) 0.0679(12) 0.0059(7) 0.0082(8) -0.0067(9)

loop_
_atom_site_type_symbol
_atom_site_label
_atom_site_fract_x
_atom_site_fract_y
_atom_site_fract_z
_atom_site_U_iso_or_equiv
_atom_site_thermal_displace_type
_atom_site_occupancy
S S21 0.34505(4) 0.05825(7) 0.39319(3) 0.0449(2) Uani 1.000
F F14 -0.39153(8) 0.8695(2) 0.35687(8) 0.0625(4) Uani 1.000
O O1 0.12376(10) -0.01134(19) 0.41781(10) 0.0530(4) Uani 1.000
C C1 0.13970(12) 0.1849(3) 0.39121(11) 0.0364(4) Uani 1.000
C C2 0.05678(12) 0.3568(3) 0.37578(11) 0.0366(5) Uani 1.000
C C3 -0.03827(12) 0.3149(3) 0.40127(10) 0.0343(4) Uani 1.000
C C11 -0.12867(12) 0.4677(3) 0.38948(10) 0.0316(4) Uani 1.000
C C12 -0.12682(12) 0.6792(3) 0.34484(11) 0.0375(5) Uani 1.000
C C13 -0.21492(13) 0.8146(3) 0.33295(11) 0.0404(5) Uani 1.000
C C14 -0.30437(12) 0.7368(3) 0.36794(11) 0.0403(5) Uani 1.000
C C15 -0.31018(13) 0.5316(3) 0.41429(11) 0.0414(5) Uani 1.000
C C16 -0.22184(12) 0.3972(3) 0.42443(10) 0.0362(5) Uani 1.000
C C22 0.24589(11) 0.2540(2) 0.37250(10) 0.0335(4) Uani 1.000
C C23 0.28218(13) 0.4593(3) 0.34062(11) 0.0369(5) Uani 1.000
C C24 0.39139(14) 0.4546(3) 0.33341(13) 0.0458(6) Uani 1.000
C C25 0.43407(14) 0.2481(3) 0.35928(13) 0.0486(6) Uani 1.000
H H2 0.07111 0.49883 0.34741 0.0439 Uiso 1.000
H H3 -0.04861 0.17128 0.43003 0.0412 Uiso 1.000
H H12 -0.06388 0.73122 0.32217 0.0450 Uiso 1.000
H H13 -0.21363 0.95721 0.30151 0.0485 Uiso 1.000
H H15 -0.37298 0.48410 0.43852 0.0497 Uiso 1.000
H H16 -0.22420 0.25439 0.45563 0.0435 Uiso 1.000
H H23 0.23933 0.58845 0.32532 0.0443 Uiso 1.000
H H24 0.43017 0.58067 0.31294 0.0549 Uiso 1.000
H H25 0.50601 0.21423 0.35839 0.0583 Uiso 1.000

loop_
_atom_type_symbol
_atom_type_description
_atom_type_scat_dispersion_real
_atom_type_scat_dispersion_imag
_atom_type_scat_source
S S 0.1246 0.1234 'International Tables Vol C Tables 4.2.6.8 and 6.1.1.4'
O O 0.0106 0.0060 'International Tables Vol C Tables 4.2.6.8 and 6.1.1.4'
F F 0.0171 0.0103 'International Tables Vol C Tables 4.2.6.8 and 6.1.1.4'
H H 0.0000 0.0000 'International Tables Vol C Tables 4.2.6.8 and 6.1.1.4'
C C 0.0033 0.0016 'International Tables Vol C Tables 4.2.6.8 and 6.1.1.4'

loop_
_geom_angle_atom_site_label_1
_geom_angle_atom_site_label_2
_geom_angle_atom_site_label_3
_geom_angle
_geom_angle_publ_flag
C22 S21 C25 91.58(8) no
O1 C1 C2 122.97(15) no
O1 C1 C22 119.55(14) no
C2 C1 C22 117.48(14) no
C1 C2 C3 120.50(16) no
C2 C3 C11 126.67(16) no
C3 C11 C12 123.27(14) no
C3 C11 C16 118.40(15) no
C12 C11 C16 118.33(15) no
C11 C12 C13 121.23(15) no
C12 C13 C14 118.09(16) no
F14 C14 C13 118.52(15) no
F14 C14 C15 118.29(14) no
C13 C14 C15 123.19(16) no
C14 C15 C16 117.92(15) no
C11 C16 C15 121.22(16) no
S21 C22 C1 118.36(10) no
S21 C22 C23 111.50(11) no
C1 C22 C23 130.14(14) no
C22 C23 C24 111.90(15) no
C23 C24 C25 112.18(16) no
S21 C25 C24 112.84(14) no
C1 C2 H2 120.00 no
C3 C2 H2 120.00 no
C2 C3 H3 117.00 no
C11 C3 H3 117.00 no
C11 C12 H12 119.00 no
C13 C12 H12 119.00 no
C12 C13 H13 121.00 no
C14 C13 H13 121.00 no
C14 C15 H15 121.00 no
C16 C15 H15 121.00 no
C11 C16 H16 119.00 no
C15 C16 H16 119.00 no
C22 C23 H23 124.00 no
C24 C23 H23 124.00 no
C23 C24 H24 124.00 no
C25 C24 H24 124.00 no
S21 C25 H25 124.00 no
C24 C25 H25 124.00 no

loop_
_geom_bond_atom_site_label_1
_geom_bond_atom_site_label_2
_geom_bond_distance
_geom_bond_publ_flag
S21 C22 1.7229(14) no
S21 C25 1.6960(19) no
F14 C14 1.3638(19) no
O1 C1 1.230(2) no
C1 C2 1.470(2) no
C1 C22 1.474(2) no
C2 C3 1.332(2) no
C3 C11 1.467(2) no
C11 C12 1.395(2) no
C11 C16 1.403(2) no
C12 C13 1.383(2) no
C13 C14 1.375(2) no
C14 C15 1.378(2) no
C15 C16 1.381(2) no
C22 C23 1.379(2) no
C23 C24 1.421(2) no
C24 C25 1.364(3) no
C2 H2 0.9500 no
C3 H3 0.9500 no
C12 H12 0.9500 no
C13 H13 0.9500 no
C15 H15 0.9500 no
C16 H16 0.9500 no
C23 H23 0.9500 no
C24 H24 0.9500 no
C25 H25 0.9500 no

loop_
_geom_contact_atom_site_label_1
_geom_contact_atom_site_label_2
_geom_contact_distance
_geom_contact_site_symmetry_2
_geom_contact_publ_flag
S21 O1 2.9333(14) . no
S21 C23 3.6512(18) 1_545 no
S21 C24 3.6843(18) 1_545 no
S21 H23 3.1800 1_545 no
F14 C25 3.153(2) 1_465 no
F14 H25 2.4100 1_465 no
O1 S21 2.9333(14) . no
O1 C16 3.389(2) 3_556 no
O1 H3 2.4800 . no
O1 H3 2.6600 3_556 no
O1 H16 2.5900 3_556 no
C1 C24 3.531(2) 2_545 no
C15 C22 3.391(2) 3_566 no
C15 C23 3.561(2) 3_566 no
C16 O1 3.389(2) 3_556 no
C22 C23 3.542(2) 2_545 no
C22 C15 3.391(2) 3_566 no
C23 C22 3.542(2) 2_555 no
C23 S21 3.6512(18) 1_565 no
C23 C15 3.561(2) 3_566 no
C24 C1 3.531(2) 2_555 no
C24 S21 3.6843(18) 1_565 no
C25 F14 3.153(2) 1_645 no
C1 H24 3.1000 2_545 no
C2 H23 2.8600 . no
C2 H12 2.7600 . no
C12 H2 2.7600 . no
C13 H13 2.9600 2_445 no
C14 H13 2.9800 2_445 no
C15 H25 3.0700 1_455 no
C22 H23 3.0600 2_545 no
C23 H2 2.7400 . no
C25 H15 2.9900 1_655 no
H2 C12 2.7600 . no
H2 C23 2.7400 . no
H2 H12 2.2100 . no
H2 H23 2.2800 . no
H3 O1 2.4800 . no
H3 H16 2.3700 . no
H3 O1 2.6600 3_556 no
H12 C2 2.7600 . no
H12 H2 2.2100 . no
H13 C13 2.9600 2_455 no
H13 C14 2.9800 2_455 no
H15 C25 2.9900 1_455 no
H15 H25 2.4500 1_455 no
H16 H3 2.3700 . no
H16 O1 2.5900 3_556 no
H23 S21 3.1800 1_565 no
H23 C2 2.8600 . no
H23 H2 2.2800 . no
H23 C22 3.0600 2_555 no
H24 C1 3.1000 2_555 no
H25 F14 2.4100 1_645 no
H25 C15 3.0700 1_655 no
H25 H15 2.4500 1_655 no

loop_
_geom_hbond_atom_site_label_D
_geom_hbond_atom_site_label_H
_geom_hbond_atom_site_label_A
_geom_hbond_site_symmetry_A
_geom_hbond_distance_DH
_geom_hbond_distance_HA
_geom_hbond_distance_DA
_geom_hbond_angle_DHA
_geom_hbond_publ_flag
C3 H3 O1 . 0.95 2.48 2.822(2) 101 yes
C16 H16 O1 3_556 0.95 2.59 3.389(2) 142 yes
C25 H25 F14 1_645 0.95 2.41 3.153(2) 135 yes
C13 H13 Cg 2_455 0.95 2.84 3.567(2) 134 yes

loop_
_geom_torsion_atom_site_label_1
_geom_torsion_atom_site_label_2
_geom_torsion_atom_site_label_3
_geom_torsion_atom_site_label_4
_geom_torsion
_geom_torsion_publ_flag
C22 S21 C25 C24 0.36(15) no
C25 S21 C22 C1 -179.49(13) no
C25 S21 C22 C23 -0.18(13) no
O1 C1 C2 C3 8.5(3) no
C22 C1 C2 C3 -172.22(15) no
O1 C1 C22 S21 -2.5(2) no
C2 C1 C22 C23 -1.0(2) no
O1 C1 C22 C23 178.34(16) no
C2 C1 C22 S21 178.18(11) no
C1 C2 C3 C11 -179.24(15) no
C2 C3 C11 C16 -177.36(16) no
C2 C3 C11 C12 3.0(3) no
C3 C11 C16 C15 -178.97(14) no
C3 C11 C12 C13 178.06(15) no
C16 C11 C12 C13 -1.6(2) no
C12 C11 C16 C15 0.7(2) no
C11 C12 C13 C14 1.2(2) no
C12 C13 C14 F14 179.75(15) no
C12 C13 C14 C15 0.2(3) no
F14 C14 C15 C16 179.39(14) no
C13 C14 C15 C16 -1.1(3) no
C14 C15 C16 C11 0.6(2) no
S21 C22 C23 C24 -0.03(18) no
C1 C22 C23 C24 179.17(16) no
C22 C23 C24 C25 0.3(2) no
C23 C24 C25 S21 -0.4(2) no

loop_
_cod_related_entry_id
_cod_related_entry_database
_cod_related_entry_code
1 ChemSpider 30655386
